data_4304722
loop_
_publ_author_name
'Pabitra Baran Chatterjee'
'Debdas Mandal'
'Anandalok Audhya'
'Ki-Young Choi'
'Akira Endo'
'Muktimoy Chaudhury'

_publ_section_title
;
Reporting a New Class of Divanadium(V) Compounds Connected by an
Unsupported Hydroxo Bridge
;
_journal_name_full 'Inorganic Chemistry'
_journal_page_first 3709
_journal_page_last 3718
_journal_paper_doi 10.1021/ic702286h
_journal_volume 47
_journal_year 2008
_chemical_formula_sum 'C36 H37 F6 N4 O11 P V2'
_chemical_formula_weight 948.55
_chemical_name_systematic
;
 ?
;
_space_group_IT_number 142
_symmetry_cell_setting tetragonal
_symmetry_space_group_name_Hall '-I 4bd 2c'
_symmetry_space_group_name_H-M 'I 41/a c d :2'
_atom_sites_solution_hydrogens geom
_atom_sites_solution_primary direct
_atom_sites_solution_secondary difmap
_audit_creation_method SHELXL-97
_cell_angle_alpha 90.000(3)
_cell_angle_beta 90.00
_cell_angle_gamma 90.00
_cell_formula_units_Z 16
_cell_length_a 24.9901(10)
_cell_length_b 24.9901(10)
_cell_length_c 27.0502(11)
_cell_measurement_reflns_used 3629
_cell_measurement_temperature 293(2)
_cell_measurement_theta_max 23.4635
_cell_measurement_theta_min 2.219
_cell_volume 16893.0(12)
_computing_cell_refinement 'SMART (Brucker, 1999)'
_computing_data_collection 'SMART (Brucker, 1999)'
_computing_data_reduction 'SAINT-plus (bruker, 1999)'
_computing_molecular_graphics 'Ortep-3 for windows(Farrugia, 1997)'
_computing_publication_material 'SHELXL97 (Sheldrick, 1997)'
_computing_structure_refinement 'SHELXL-97 (Sheldrick, 1997)'
_computing_structure_solution 'SHELXL97 (Sheldrick, 1997)'
_diffrn_ambient_temperature 293(2)
_diffrn_measured_fraction_theta_full 1.000
_diffrn_measured_fraction_theta_max 1.000
_diffrn_measurement_device_type 'Bruker SMART 1000 CCD dffractometer'
_diffrn_radiation_monochromator graphite
_diffrn_radiation_source 'fine-focus sealed tube'
_diffrn_radiation_type MoK\a
_diffrn_radiation_wavelength 0.71073
_diffrn_reflns_av_R_equivalents 0.1011
_diffrn_reflns_av_sigmaI/netI 0.0739
_diffrn_reflns_limit_h_max 33
_diffrn_reflns_limit_h_min -32
_diffrn_reflns_limit_k_max 33
_diffrn_reflns_limit_k_min -24
_diffrn_reflns_limit_l_max 36
_diffrn_reflns_limit_l_min -34
_diffrn_reflns_number 59632
_diffrn_reflns_theta_full 28.29
_diffrn_reflns_theta_max 28.29
_diffrn_reflns_theta_min 1.63
_exptl_absorpt_coefficient_mu 0.568
_exptl_absorpt_correction_T_max 0.9561
_exptl_absorpt_correction_T_min 0.9352
_exptl_absorpt_correction_type multi-scan
_exptl_absorpt_process_details 'SADABS (Sheldrick, 1996)'
_exptl_crystal_colour black
_exptl_crystal_density_diffrn 1.492
_exptl_crystal_density_method 'not measured'
_exptl_crystal_description rod
_exptl_crystal_F_000 7744
_exptl_crystal_size_max 0.177
_exptl_crystal_size_mid 0.089
_exptl_crystal_size_min 0.082
_refine_diff_density_max 0.722
_refine_diff_density_min -0.515
_refine_diff_density_rms 0.073
_refine_ls_extinction_coef none
_refine_ls_extinction_method none
_refine_ls_goodness_of_fit_ref 1.013
_refine_ls_hydrogen_treatment mixed
_refine_ls_matrix_type full
_refine_ls_number_parameters 278
_refine_ls_number_reflns 5256
_refine_ls_number_restraints 11
_refine_ls_restrained_S_all 1.023
_refine_ls_R_factor_all 0.1144
_refine_ls_R_factor_gt 0.0622
_refine_ls_shift/su_max 0.006
_refine_ls_shift/su_mean 0.000
_refine_ls_structure_factor_coef Fsqd
_refine_ls_weighting_details 'calc w=1/[\s^2^(Fo^2^)+(0.1056P)^2^+0.0000P] where P=(Fo^2^+2Fc^2^)/3'
_refine_ls_weighting_scheme calc
_refine_ls_wR_factor_gt 0.1720
_refine_ls_wR_factor_ref 0.1948
_reflns_number_gt 2921
_reflns_number_total 5256
_reflns_threshold_expression >2sigma(I)
_cod_data_source_file ic702286h-file004.cif
_cod_data_source_block MC3
_cod_depositor_comments
;
The following automatic conversions were performed:
'_symmetry_cell_setting' value 'Tetragonal' changed to 'tetragonal'
according to '/home/saulius/struct/CIF-dictionaries/cif_core.dic'
dictionary named 'cif_core.dic' version 2.4.1 from 2010-06-29.

Automatic conversion script
Id: cif_fix_enum 1527 2010-12-29 10:47:43Z saulius 
;
_cod_original_cell_volume 16893.0(10)
_cod_original_sg_symbol_H-M 'I 41/a c d'
_cod_database_code 4304722

loop_
_symmetry_equiv_pos_as_xyz
'x, y, z'
'-x, -y+1/2, z'
'x, -y, -z+1/2'
'-x+1/2, y, -z'
'-y+1/4, -x+1/4, -z+1/4'
'y+3/4, x+1/4, -z+1/4'
'y+1/4, -x+1/4, z+3/4'
'-y+1/4, x+3/4, z+1/4'
'x+1/2, y+1/2, z+1/2'
'-x+1/2, -y+1, z+1/2'
'x+1/2, -y+1/2, -z+1'
'-x+1, y+1/2, -z+1/2'
'-y+3/4, -x+3/4, -z+3/4'
'y+5/4, x+3/4, -z+3/4'
'y+3/4, -x+3/4, z+5/4'
'-y+3/4, x+5/4, z+3/4'
'-x, -y, -z'
'x, y-1/2, -z'
'-x, y, z-1/2'
'x-1/2, -y, z'
'y-1/4, x-1/4, z-1/4'
'-y-3/4, -x-1/4, z-1/4'
'-y-1/4, x-1/4, -z-3/4'
'y-1/4, -x-3/4, -z-1/4'
'-x+1/2, -y+1/2, -z+1/2'
'x+1/2, y, -z+1/2'
'-x+1/2, y+1/2, z'
'x, -y+1/2, z+1/2'
'y+1/4, x+1/4, z+1/4'
'-y-1/4, -x+1/4, z+1/4'
'-y+1/4, x+1/4, -z-1/4'
'y+1/4, -x-1/4, -z+1/4'

loop_
_atom_site_label
_atom_site_type_symbol
_atom_site_fract_x
_atom_site_fract_y
_atom_site_fract_z
_atom_site_U_iso_or_equiv
_atom_site_adp_type
_atom_site_occupancy
_atom_site_symmetry_multiplicity
_atom_site_calc_flag
_atom_site_refinement_flags
_atom_site_disorder_assembly
_atom_site_disorder_group
V1 V 0.78870(2) 0.32208(2) 0.25702(2) 0.0382(2) Uani 1 1 d D . .
O3 O 0.78980(9) 0.31920(9) 0.18921(8) 0.0406(5) Uani 1 1 d . . .
O5 O 0.92754(10) 0.21889(12) 0.27578(12) 0.0620(8) Uani 1 1 d . . .
O2 O 0.84531(9) 0.28329(10) 0.28110(9) 0.0448(6) Uani 1 1 d . . .
O1 O 0.81153(10) 0.38149(10) 0.26283(9) 0.0504(6) Uani 1 1 d . . .
O6 O 0.83384(13) 0.32130(12) 0.10145(10) 0.0677(8) Uani 1 1 d . . .
N2 N 0.71212(12) 0.35263(12) 0.24934(11) 0.0431(7) Uani 1 1 d . . .
N1 N 0.75669(12) 0.31532(12) 0.32846(11) 0.0449(7) Uani 1 1 d . . .
C2 C 0.89690(15) 0.21461(15) 0.31690(15) 0.0528(10) Uani 1 1 d . . .
C15 C 0.79488(16) 0.35819(16) 0.10972(14) 0.0533(10) Uani 1 1 d . . .
C11 C 0.72957(16) 0.39023(15) 0.16854(14) 0.0485(9) Uani 1 1 d . . .
C7 C 0.77120(15) 0.28084(15) 0.36157(13) 0.0496(9) Uani 1 1 d . . .
H7 H 0.7501 0.2779 0.3898 0.059 Uiso 1 1 calc R . .
C6 C 0.81736(14) 0.24662(14) 0.35827(12) 0.0448(8) Uani 1 1 d . . .
C1 C 0.85168(13) 0.24871(14) 0.31811(13) 0.0425(8) Uani 1 1 d . . .
C16 C 0.77255(15) 0.35623(14) 0.15728(13) 0.0436(8) Uani 1 1 d . . .
C9 C 0.67508(15) 0.34294(18) 0.29008(14) 0.0543(10) Uani 1 1 d . . .
H9A H 0.6595 0.3075 0.2874 0.065 Uiso 1 1 calc R . .
H9B H 0.6465 0.3692 0.2899 0.065 Uiso 1 1 calc R . .
C8 C 0.70822(16) 0.34769(17) 0.33720(15) 0.0580(11) Uani 1 1 d . . .
H8A H 0.7176 0.3847 0.3435 0.070 Uiso 1 1 calc R . .
H8B H 0.6884 0.3341 0.3654 0.070 Uiso 1 1 calc R . .
C10 C 0.69827(16) 0.38216(15) 0.21279(14) 0.0503(9) Uani 1 1 d . . .
H10 H 0.6656 0.3997 0.2149 0.060 Uiso 1 1 calc R . .
C3 C 0.90594(17) 0.17947(16) 0.35581(17) 0.0598(11) Uani 1 1 d . . .
H3 H 0.9352 0.1565 0.3548 0.072 Uiso 1 1 calc R . .
C14 C 0.77724(19) 0.39618(18) 0.07609(15) 0.0634(12) Uani 1 1 d . . .
H14 H 0.7933 0.3988 0.0452 0.076 Uiso 1 1 calc R . .
C5 C 0.82769(17) 0.21145(16) 0.39767(14) 0.0558(10) Uani 1 1 d . . .
H5 H 0.8048 0.2106 0.4248 0.067 Uiso 1 1 calc R . .
C12 C 0.71130(18) 0.42704(17) 0.13355(16) 0.0643(11) Uani 1 1 d . . .
H12 H 0.6826 0.4492 0.1410 0.077 Uiso 1 1 calc R . .
C13 C 0.7353(2) 0.4305(2) 0.08881(17) 0.0715(13) Uani 1 1 d . . .
H13 H 0.7237 0.4561 0.0662 0.086 Uiso 1 1 calc R . .
C4 C 0.8717(2) 0.17832(17) 0.39618(17) 0.0659(12) Uani 1 1 d . . .
H4 H 0.8784 0.1551 0.4223 0.079 Uiso 1 1 calc R . .
C17 C 0.9739(2) 0.1852(2) 0.2728(2) 0.0919(17) Uani 1 1 d . . .
H17A H 0.9922 0.1918 0.2422 0.138 Uiso 1 1 calc R . .
H17B H 0.9631 0.1484 0.2743 0.138 Uiso 1 1 calc R . .
H17C H 0.9974 0.1930 0.3000 0.138 Uiso 1 1 calc R . .
C18 C 0.8565(3) 0.3191(2) 0.0524(2) 0.107(2) Uani 1 1 d . . .
H18A H 0.8835 0.2918 0.0512 0.161 Uiso 1 1 calc R . .
H18B H 0.8722 0.3531 0.0445 0.161 Uiso 1 1 calc R . .
H18C H 0.8289 0.3110 0.0290 0.161 Uiso 1 1 calc R . .
P1 P 0.7500 0.33645(7) 0.5000 0.0543(4) Uani 1 2 d S . .
O4 O 0.7500 0.2500 0.2500 0.0275(6) Uani 1 2 d SD . .
F1 F 0.79448(10) 0.33669(10) 0.45770(9) 0.0737(8) Uani 1 1 d . . .
F2 F 0.70555(13) 0.3368(2) 0.46105(13) 0.173(2) Uani 1 1 d . . .
F3 F 0.7500 0.27525(18) 0.5000 0.150(3) Uani 1 2 d S . .
F4 F 0.7500 0.3974(2) 0.5000 0.197(4) Uani 1 2 d S . .
H H 0.7199(10) 0.2653(10) 0.260(4) 0.09(4) Uiso 0.50 1 d PD . .

loop_
_atom_site_aniso_label
_atom_site_aniso_U_11
_atom_site_aniso_U_22
_atom_site_aniso_U_33
_atom_site_aniso_U_23
_atom_site_aniso_U_13
_atom_site_aniso_U_12
V1 0.0406(4) 0.0400(4) 0.0339(3) 0.0003(2) -0.0009(2) 0.0001(2)
O3 0.0465(13) 0.0422(13) 0.0332(12) 0.0034(10) -0.0007(10) 0.0005(10)
O5 0.0506(16) 0.0684(19) 0.0669(19) 0.0060(15) 0.0033(14) 0.0148(14)
O2 0.0404(13) 0.0525(15) 0.0415(13) 0.0042(11) -0.0015(10) 0.0045(11)
O1 0.0541(15) 0.0470(15) 0.0502(15) -0.0016(12) -0.0009(12) -0.0045(12)
O6 0.086(2) 0.072(2) 0.0447(16) 0.0028(14) 0.0209(15) 0.0011(17)
N2 0.0453(17) 0.0427(17) 0.0415(17) -0.0030(13) -0.0006(13) 0.0008(13)
N1 0.0472(18) 0.0537(19) 0.0338(16) -0.0078(14) -0.0028(13) -0.0002(14)
C2 0.050(2) 0.053(2) 0.055(2) -0.0034(19) -0.0148(19) 0.0001(18)
C15 0.061(3) 0.055(2) 0.045(2) 0.0049(18) 0.0026(18) -0.013(2)
C11 0.053(2) 0.043(2) 0.049(2) 0.0102(17) -0.0129(18) -0.0029(17)
C7 0.055(2) 0.064(2) 0.0294(18) -0.0063(17) 0.0035(16) -0.007(2)
C6 0.050(2) 0.046(2) 0.0385(19) 0.0016(16) -0.0096(16) -0.0070(17)
C1 0.043(2) 0.048(2) 0.0361(18) -0.0014(16) -0.0115(15) -0.0027(16)
C16 0.052(2) 0.043(2) 0.0365(18) 0.0036(15) -0.0070(16) -0.0140(17)
C9 0.041(2) 0.071(3) 0.051(2) -0.0019(19) 0.0037(17) 0.0117(19)
C8 0.056(2) 0.070(3) 0.049(2) -0.008(2) 0.0082(19) 0.010(2)
C10 0.053(2) 0.046(2) 0.052(2) -0.0018(18) -0.0080(18) 0.0034(17)
C3 0.064(3) 0.052(2) 0.063(3) -0.002(2) -0.022(2) 0.009(2)
C14 0.074(3) 0.077(3) 0.039(2) 0.020(2) -0.011(2) -0.023(2)
C5 0.067(3) 0.061(3) 0.040(2) 0.0077(18) -0.0088(18) -0.013(2)
C12 0.065(3) 0.066(3) 0.062(3) 0.018(2) -0.015(2) -0.002(2)
C13 0.072(3) 0.078(3) 0.065(3) 0.029(3) -0.025(2) -0.011(3)
C4 0.082(3) 0.053(2) 0.063(3) 0.010(2) -0.030(2) -0.001(2)
C17 0.073(3) 0.091(4) 0.112(5) 0.010(3) 0.012(3) 0.041(3)
C18 0.154(6) 0.104(4) 0.064(3) 0.004(3) 0.050(4) 0.017(4)
P1 0.0587(9) 0.0642(10) 0.0401(8) 0.000 0.0100(7) 0.000
O4 0.0310(16) 0.0244(14) 0.0271(15) -0.0001(12) 0.0027(13) -0.0041(13)
F1 0.0750(17) 0.0913(18) 0.0549(15) -0.0163(13) 0.0285(12) -0.0149(14)
F2 0.075(2) 0.386(8) 0.0564(19) 0.015(3) -0.0007(16) 0.032(3)
F3 0.154(5) 0.070(3) 0.226(7) 0.000 0.122(5) 0.000
F4 0.274(9) 0.076(3) 0.241(8) 0.000 0.195(7) 0.000

loop_
_atom_type_symbol
_atom_type_description
_atom_type_scat_dispersion_real
_atom_type_scat_dispersion_imag
_atom_type_scat_source
C C 0.0033 0.0016 'International Tables Vol C Tables 4.2.6.8 and 6.1.1.4'
H H 0.0000 0.0000 'International Tables Vol C Tables 4.2.6.8 and 6.1.1.4'
N N 0.0061 0.0033 'International Tables Vol C Tables 4.2.6.8 and 6.1.1.4'
O O 0.0106 0.0060 'International Tables Vol C Tables 4.2.6.8 and 6.1.1.4'
F F 0.0171 0.0103 'International Tables Vol C Tables 4.2.6.8 and 6.1.1.4'
P P 0.1023 0.0942 'International Tables Vol C Tables 4.2.6.8 and 6.1.1.4'
V V 0.3005 0.5294 'International Tables Vol C Tables 4.2.6.8 and 6.1.1.4'

loop_
_geom_angle_atom_site_label_1
_geom_angle_atom_site_label_2
_geom_angle_atom_site_label_3
_geom_angle
_geom_angle_site_symmetry_1
_geom_angle_site_symmetry_3
_geom_angle_publ_flag
O1 V1 O2 100.41(12) . . ?
O1 V1 O3 97.43(11) . . ?
O2 V1 O3 108.81(10) . . ?
O1 V1 O4 172.82(10) . . ?
O2 V1 O4 86.13(8) . . ?
O3 V1 O4 83.13(7) . . ?
O1 V1 N2 89.85(13) . . ?
O2 V1 N2 160.58(11) . . ?
O3 V1 N2 85.88(11) . . ?
O4 V1 N2 83.04(8) . . ?
O1 V1 N1 96.91(12) . . ?
O2 V1 N1 85.67(11) . . ?
O3 V1 N1 157.33(11) . . ?
O4 V1 N1 80.50(8) . . ?
N2 V1 N1 76.69(12) . . ?
C16 O3 V1 127.8(2) . . ?
C2 O5 C17 117.1(4) . . ?
C1 O2 V1 134.6(2) . . ?
C15 O6 C18 117.3(4) . . ?
C10 N2 C9 120.5(3) . . ?
C10 N2 V1 122.6(3) . . ?
C9 N2 V1 116.7(2) . . ?
C7 N1 C8 119.0(3) . . ?
C7 N1 V1 125.7(3) . . ?
C8 N1 V1 114.6(2) . . ?
O5 C2 C3 125.5(4) . . ?
O5 C2 C1 115.0(3) . . ?
C3 C2 C1 119.5(4) . . ?
O6 C15 C14 125.7(4) . . ?
O6 C15 C16 114.3(3) . . ?
C14 C15 C16 119.9(4) . . ?
C12 C11 C16 120.1(4) . . ?
C12 C11 C10 118.5(4) . . ?
C16 C11 C10 120.7(3) . . ?
N1 C7 C6 125.3(3) . . ?
N1 C7 H7 117.4 . . ?
C6 C7 H7 117.4 . . ?
C1 C6 C5 120.3(4) . . ?
C1 C6 C7 121.5(3) . . ?
C5 C6 C7 118.2(4) . . ?
O2 C1 C6 122.7(3) . . ?
O2 C1 C2 117.9(3) . . ?
C6 C1 C2 119.3(3) . . ?
O3 C16 C11 121.7(3) . . ?
O3 C16 C15 119.2(3) . . ?
C11 C16 C15 118.8(3) . . ?
N2 C9 C8 105.9(3) . . ?
N2 C9 H9A 110.6 . . ?
C8 C9 H9A 110.6 . . ?
N2 C9 H9B 110.6 . . ?
C8 C9 H9B 110.6 . . ?
H9A C9 H9B 108.7 . . ?
N1 C8 C9 105.6(3) . . ?
N1 C8 H8A 110.6 . . ?
C9 C8 H8A 110.6 . . ?
N1 C8 H8B 110.6 . . ?
C9 C8 H8B 110.6 . . ?
H8A C8 H8B 108.7 . . ?
N2 C10 C11 125.0(4) . . ?
N2 C10 H10 117.5 . . ?
C11 C10 H10 117.5 . . ?
C4 C3 C2 120.6(4) . . ?
C4 C3 H3 119.7 . . ?
C2 C3 H3 119.7 . . ?
C15 C14 C13 119.8(4) . . ?
C15 C14 H14 120.1 . . ?
C13 C14 H14 120.1 . . ?
C4 C5 C6 120.0(4) . . ?
C4 C5 H5 120.0 . . ?
C6 C5 H5 120.0 . . ?
C13 C12 C11 120.2(4) . . ?
C13 C12 H12 119.9 . . ?
C11 C12 H12 119.9 . . ?
C12 C13 C14 120.9(4) . . ?
C12 C13 H13 119.6 . . ?
C14 C13 H13 119.6 . . ?
C5 C4 C3 120.2(4) . . ?
C5 C4 H4 119.9 . . ?
C3 C4 H4 119.9 . . ?
O5 C17 H17A 109.5 . . ?
O5 C17 H17B 109.5 . . ?
H17A C17 H17B 109.5 . . ?
O5 C17 H17C 109.5 . . ?
H17A C17 H17C 109.5 . . ?
H17B C17 H17C 109.5 . . ?
O6 C18 H18A 109.5 . . ?
O6 C18 H18B 109.5 . . ?
H18A C18 H18B 109.5 . . ?
O6 C18 H18C 109.5 . . ?
H18A C18 H18C 109.5 . . ?
H18B C18 H18C 109.5 . . ?
F4 P1 F3 180.000(1) . . ?
F4 P1 F2 89.7(2) . . ?
F3 P1 F2 90.3(2) . . ?
F4 P1 F2 89.7(2) . 4_656 ?
F3 P1 F2 90.3(2) . 4_656 ?
F2 P1 F2 179.4(5) . 4_656 ?
F4 P1 F1 89.79(11) . . ?
F3 P1 F1 90.21(11) . . ?
F2 P1 F1 90.68(17) . . ?
F2 P1 F1 89.32(17) 4_656 . ?
F4 P1 F1 89.79(11) . 4_656 ?
F3 P1 F1 90.21(11) . 4_656 ?
F2 P1 F1 89.32(17) . 4_656 ?
F2 P1 F1 90.68(17) 4_656 4_656 ?
F1 P1 F1 179.6(2) . 4_656 ?
V1 O4 V1 180.00(4) 25_655 . ?
V1 O4 H 90.5(6) 25_655 . ?
V1 O4 H 89.5(6) . . ?

loop_
_geom_bond_atom_site_label_1
_geom_bond_atom_site_label_2
_geom_bond_distance
_geom_bond_site_symmetry_2
_geom_bond_publ_flag
V1 O1 1.598(2) . ?
V1 O2 1.834(2) . ?
V1 O3 1.836(2) . ?
V1 O4 2.0533(6) . ?
V1 N2 2.071(3) . ?
V1 N1 2.098(3) . ?
O3 C16 1.337(4) . ?
O5 C2 1.355(5) . ?
O5 C17 1.434(5) . ?
O2 C1 1.332(4) . ?
O6 C15 1.359(5) . ?
O6 C18 1.443(5) . ?
N2 C10 1.281(4) . ?
N2 C9 1.460(5) . ?
N1 C7 1.295(5) . ?
N1 C8 1.475(5) . ?
C2 C3 1.389(6) . ?
C2 C1 1.416(5) . ?
C15 C14 1.387(6) . ?
C15 C16 1.403(5) . ?
C11 C12 1.397(5) . ?
C11 C16 1.403(5) . ?
C11 C10 1.444(5) . ?
C7 C6 1.439(5) . ?
C7 H7 0.9300 . ?
C6 C1 1.385(5) . ?
C6 C5 1.405(5) . ?
C9 C8 1.525(6) . ?
C9 H9A 0.9700 . ?
C9 H9B 0.9700 . ?
C8 H8A 0.9700 . ?
C8 H8B 0.9700 . ?
C10 H10 0.9300 . ?
C3 C4 1.388(7) . ?
C3 H3 0.9300 . ?
C14 C13 1.398(7) . ?
C14 H14 0.9300 . ?
C5 C4 1.376(6) . ?
C5 H5 0.9300 . ?
C12 C13 1.353(6) . ?
C12 H12 0.9300 . ?
C13 H13 0.9300 . ?
C4 H4 0.9300 . ?
C17 H17A 0.9600 . ?
C17 H17B 0.9600 . ?
C17 H17C 0.9600 . ?
C18 H18A 0.9600 . ?
C18 H18B 0.9600 . ?
C18 H18C 0.9600 . ?
P1 F4 1.524(5) . ?
P1 F3 1.530(5) . ?
P1 F2 1.531(3) . ?
P1 F2 1.531(3) 4_656 ?
P1 F1 1.595(2) . ?
P1 F1 1.595(2) 4_656 ?
O4 V1 2.0533(6) 25_655 ?
O4 H 0.888(10) . ?
